data_7215210
loop_
_publ_author_name
'Anantharaman, Ganapathi'
'Singh, Namita'

_publ_section_title
;
 Coordination Polymers Built with Transition Metal Sulphates and Angular
 2,5-bis(imidazol-1-yl)thiophene (thim2): Synthesis, Structure and
 Photoluminescent Properties
;
_journal_name_full CrystEngComm
_journal_paper_doi 10.1039/c4ce00691g
_journal_year 2014
_chemical_formula_moiety 'C20 H22 N8 O7 S3 Zn'
_chemical_formula_sum 'C20 H22 N8 O7 S3 Zn'
_chemical_formula_weight 648.01
_chemical_name_common 'Coordination Polymer'
_chemical_name_systematic
; 
 ? 
;
_space_group_IT_number 60
_symmetry_cell_setting orthorhombic
_symmetry_space_group_name_Hall '-P 2n 2ab'
_symmetry_space_group_name_H-M 'P b c n'
_atom_sites_solution_hydrogens geom
_atom_sites_solution_primary direct
_atom_sites_solution_secondary difmap
_audit_creation_method SHELXL-97
_cell_angle_alpha 90.00
_cell_angle_beta 90.00
_cell_angle_gamma 90.00
_cell_formula_units_Z 8
_cell_length_a 24.636(3)
_cell_length_b 9.2458(13)
_cell_length_c 22.123(3)
_cell_measurement_reflns_used 7321
_cell_measurement_temperature 100(2)
_cell_measurement_theta_max 28.19
_cell_measurement_theta_min 2.35
_cell_volume 5039.2(12)
_computing_cell_refinement 'Bruker SMART'
_computing_data_collection 'Bruker SMART'
_computing_data_reduction 'Bruker SAINT'
_computing_structure_refinement 'SHELXL-97 (Sheldrick, 1997)'
_computing_structure_solution 'SHELXS-97 (Sheldrick, 1990)'
_diffrn_ambient_temperature 100(2)
_diffrn_measured_fraction_theta_full 0.999
_diffrn_measured_fraction_theta_max 0.999
_diffrn_measurement_device_type 'CCD area detector'
_diffrn_measurement_method 'phi and omega scans'
_diffrn_radiation_monochromator graphite
_diffrn_radiation_source 'fine-focus sealed tube'
_diffrn_radiation_type MoK\a
_diffrn_radiation_wavelength 0.71073
_diffrn_reflns_av_R_equivalents 0.0517
_diffrn_reflns_av_sigmaI/netI 0.0345
_diffrn_reflns_limit_h_max 15
_diffrn_reflns_limit_h_min -30
_diffrn_reflns_limit_k_max 11
_diffrn_reflns_limit_k_min -11
_diffrn_reflns_limit_l_max 26
_diffrn_reflns_limit_l_min -27
_diffrn_reflns_number 26891
_diffrn_reflns_theta_full 26.00
_diffrn_reflns_theta_max 26.00
_diffrn_reflns_theta_min 2.02
_exptl_absorpt_coefficient_mu 1.283
_exptl_absorpt_correction_T_max 0.9043
_exptl_absorpt_correction_T_min 0.8308
_exptl_absorpt_correction_type empirical
_exptl_absorpt_process_details sadabs
_exptl_crystal_colour colourless
_exptl_crystal_density_diffrn 1.708
_exptl_crystal_density_method 'not measured'
_exptl_crystal_description block
_exptl_crystal_F_000 2656
_exptl_crystal_size_max 0.15
_exptl_crystal_size_mid 0.12
_exptl_crystal_size_min 0.08
_refine_diff_density_max 1.148
_refine_diff_density_min -0.526
_refine_diff_density_rms 0.102
_refine_ls_extinction_method none
_refine_ls_goodness_of_fit_ref 1.043
_refine_ls_hydrogen_treatment mixed
_refine_ls_matrix_type full
_refine_ls_number_parameters 370
_refine_ls_number_reflns 4961
_refine_ls_number_restraints 5
_refine_ls_restrained_S_all 1.043
_refine_ls_R_factor_all 0.0495
_refine_ls_R_factor_gt 0.0420
_refine_ls_shift/su_max 0.003
_refine_ls_shift/su_mean 0.000
_refine_ls_structure_factor_coef Fsqd
_refine_ls_weighting_details 'calc w=1/[\s^2^(Fo^2^)+(0.0664P)^2^+4.8617P] where P=(Fo^2^+2Fc^2^)/3'
_refine_ls_weighting_scheme calc
_refine_ls_wR_factor_gt 0.1071
_refine_ls_wR_factor_ref 0.1141
_reflns_number_gt 4246
_reflns_number_total 4961
_reflns_threshold_expression >2sigma(I)
_cod_data_source_file c4ce00691g2.cif
_cod_data_source_block 5febb
_cod_depositor_comments
;
The following automatic conversions were performed:

'_symmetry_cell_setting' value 'Orthorhombic' changed to
'orthorhombic' according to
/usr/data/users/saulius/crontab/automatic-downloads/rss-feeds/RSC/lib/dictionaries/cif_core.dic
dictionary named 'cif_core.dic' version 2.4.2 from 2011-04-26.

Automatic conversion script
Id: cif_fix_values 2281 2013-09-26 08:29:07Z andrius 
;
_cod_original_cell_volume 5039.3(12)
_cod_original_sg_symbol_H-M Pbcn
_cod_database_code 7215210

loop_
_symmetry_equiv_pos_as_xyz
'x, y, z'
'-x+1/2, -y+1/2, z+1/2'
'-x, y, -z+1/2'
'x+1/2, -y+1/2, -z'
'-x, -y, -z'
'x-1/2, y-1/2, -z-1/2'
'x, -y, z-1/2'
'-x-1/2, y-1/2, z'

loop_
_atom_site_label
_atom_site_type_symbol
_atom_site_fract_x
_atom_site_fract_y
_atom_site_fract_z
_atom_site_U_iso_or_equiv
_atom_site_adp_type
_atom_site_occupancy
_atom_site_symmetry_multiplicity
_atom_site_calc_flag
_atom_site_refinement_flags
Zn1 Zn 0.431913(13) 0.51930(3) 1.019884(14) 0.01600(12) Uani 1 1 d .
S1 S 0.42750(3) 0.73345(7) 0.76995(3) 0.01654(17) Uani 1 1 d .
S2 S 0.53013(3) 0.67033(7) 1.10364(3) 0.01666(17) Uani 1 1 d .
S3 S 0.28474(3) 0.87144(8) 0.75129(4) 0.02409(19) Uani 1 1 d .
O1 O 0.51637(8) 0.58179(19) 1.04847(8) 0.0164(4) Uani 1 1 d .
O2 O 0.52928(9) 0.5740(2) 1.15657(8) 0.0230(5) Uani 1 1 d .
O3 O 0.58423(9) 0.7321(2) 1.09560(9) 0.0236(5) Uani 1 1 d .
O4 O 0.48900(8) 0.7834(2) 1.11052(9) 0.0224(4) Uani 1 1 d .
O5W O 0.39598(9) 0.6259(2) 1.09311(9) 0.0199(4) Uani 1 1 d D
H5W H 0.4170 0.6908 1.1058 0.030 Uiso 1 1 calc R
O6W O 0.35905(9) 0.4353(2) 0.98458(9) 0.0214(4) Uani 1 1 d D
H6W H 0.3423 0.5009 0.9661 0.032 Uiso 1 1 calc R
O7W O 0.43214(9) 0.6296(3) 0.22698(10) 0.0318(6) Uani 1 1 d D
N1 N 0.42500(9) 0.7039(3) 0.96656(10) 0.0169(5) Uani 1 1 d .
N2 N 0.42317(9) 0.8374(2) 0.88426(10) 0.0153(5) Uani 1 1 d .
N3 N 0.43614(9) 0.1900(2) 1.15200(10) 0.0154(5) Uani 1 1 d .
N4 N 0.43720(9) 0.3335(2) 1.07262(10) 0.0169(5) Uani 1 1 d .
N5 N 0.28729(11) 0.6086(3) 0.92111(12) 0.0313(6) Uani 1 1 d .
N6 N 0.24410(9) 0.7272(3) 0.84928(11) 0.0199(5) Uani 1 1 d .
N7 N 0.25690(10) 1.0585(3) 0.66114(10) 0.0205(5) Uani 1 1 d .
N8 N 0.30640(11) 1.2050(3) 0.60473(12) 0.0268(6) Uani 1 1 d .
C1 C 0.43191(11) 0.7038(3) 0.90758(13) 0.0173(6) Uani 1 1 d .
H1 H 0.4417 0.6213 0.8845 0.021 Uiso 1 1 calc R
C2 C 0.41107(12) 0.8440(3) 0.98146(12) 0.0203(6) Uani 1 1 d .
H2 H 0.4033 0.8768 1.0212 0.024 Uiso 1 1 calc R
C3 C 0.41014(12) 0.9279(3) 0.93134(12) 0.0188(6) Uani 1 1 d .
H3 H 0.4022 1.0283 0.9292 0.023 Uiso 1 1 calc R
C4 C 0.42637(10) 0.8732(3) 0.82215(11) 0.0144(5) Uani 1 1 d .
C5 C 0.42903(11) 1.0049(3) 0.79674(13) 0.0174(6) Uani 1 1 d .
H5 H 0.4290 1.0928 0.8189 0.021 Uiso 1 1 calc R
C6 C 0.43198(11) 0.9969(3) 0.73213(12) 0.0170(6) Uani 1 1 d .
H6 H 0.4341 1.0790 0.7064 0.020 Uiso 1 1 calc R
C7 C 0.43134(10) 0.8592(3) 0.71213(12) 0.0154(6) Uani 1 1 d .
C8 C 0.43042(11) 0.3275(3) 1.13195(12) 0.0162(6) Uani 1 1 d .
H8 H 0.4226 0.4084 1.1570 0.019 Uiso 1 1 calc R
C9 C 0.44825(12) 0.1041(3) 1.10228(12) 0.0202(6) Uani 1 1 d .
H9 H 0.4552 0.0031 1.1021 0.024 Uiso 1 1 calc R
C10 C 0.44818(12) 0.1942(3) 1.05406(12) 0.0190(6) Uani 1 1 d .
H10 H 0.4547 0.1657 1.0135 0.023 Uiso 1 1 calc R
C11 C 0.29206(13) 0.6977(4) 0.87597(16) 0.0367(8) Uani 1 1 d .
H11 H 0.3257 0.7376 0.8632 0.044 Uiso 1 1 calc R
C12 C 0.23324(13) 0.5779(4) 0.92451(15) 0.0303(7) Uani 1 1 d .
H12 H 0.2170 0.5154 0.9534 0.036 Uiso 1 1 calc R
C13 C 0.20625(13) 0.6499(4) 0.88062(16) 0.0357(8) Uani 1 1 d .
H13 H 0.1683 0.6472 0.8731 0.043 Uiso 1 1 calc R
C14 C 0.23349(12) 0.8213(3) 0.80086(13) 0.0209(6) Uani 1 1 d .
C15 C 0.18531(13) 0.8805(4) 0.78631(15) 0.0285(7) Uani 1 1 d .
H15 H 0.1527 0.8635 0.8081 0.034 Uiso 1 1 calc R
C16 C 0.18884(13) 0.9712(4) 0.73460(15) 0.0287(7) Uani 1 1 d .
H16 H 0.1587 1.0213 0.7179 0.034 Uiso 1 1 calc R
C17 C 0.23934(12) 0.9787(3) 0.71192(14) 0.0212(6) Uani 1 1 d .
C18 C 0.30373(13) 1.1348(3) 0.65624(14) 0.0259(7) Uani 1 1 d .
H18 H 0.3312 1.1372 0.6864 0.031 Uiso 1 1 calc R
C19 C 0.22740(13) 1.0844(3) 0.60922(14) 0.0266(7) Uani 1 1 d .
H19 H 0.1925 1.0472 0.5994 0.032 Uiso 1 1 calc R
C20 C 0.25843(13) 1.1737(3) 0.57503(14) 0.0264(7) Uani 1 1 d .
H20 H 0.2486 1.2095 0.5363 0.032 Uiso 1 1 calc R
H5W1 H 0.3659(10) 0.672(3) 1.0939(15) 0.032(10) Uiso 1 1 d D
H6W1 H 0.3687(13) 0.378(3) 0.9590(12) 0.027(9) Uiso 1 1 d D
H1W1 H 0.4619(11) 0.624(4) 0.2026(14) 0.048(12) Uiso 1 1 d D
H2W1 H 0.444(2) 0.656(7) 0.2638(12) 0.10(2) Uiso 1 1 d D

loop_
_atom_site_aniso_label
_atom_site_aniso_U_11
_atom_site_aniso_U_22
_atom_site_aniso_U_33
_atom_site_aniso_U_23
_atom_site_aniso_U_13
_atom_site_aniso_U_12
Zn1 0.0189(2) 0.01687(19) 0.01217(19) 0.00133(12) 0.00085(12) 0.00304(12)
S1 0.0228(4) 0.0150(3) 0.0118(3) 0.0000(2) 0.0007(3) -0.0001(3)
S2 0.0207(4) 0.0162(3) 0.0131(3) -0.0008(2) -0.0002(3) 0.0018(3)
S3 0.0156(4) 0.0289(4) 0.0277(4) 0.0099(3) 0.0013(3) 0.0012(3)
O1 0.0194(10) 0.0166(9) 0.0132(9) 0.0002(7) -0.0004(8) 0.0011(8)
O2 0.0359(13) 0.0198(10) 0.0133(10) 0.0006(8) 0.0001(8) 0.0040(9)
O3 0.0228(11) 0.0256(11) 0.0224(11) -0.0054(9) 0.0010(9) -0.0035(9)
O4 0.0248(11) 0.0190(10) 0.0233(11) -0.0042(8) -0.0022(9) 0.0050(9)
O5W 0.0220(11) 0.0197(10) 0.0179(10) -0.0013(8) 0.0002(9) 0.0058(9)
O6W 0.0216(11) 0.0229(11) 0.0196(11) 0.0019(9) -0.0021(9) 0.0029(9)
O7W 0.0288(14) 0.0461(15) 0.0205(12) 0.0011(10) 0.0001(9) -0.0033(11)
N1 0.0201(12) 0.0171(12) 0.0133(11) 0.0020(9) 0.0005(9) 0.0018(9)
N2 0.0169(12) 0.0158(11) 0.0131(11) 0.0009(9) -0.0007(9) 0.0014(9)
N3 0.0174(12) 0.0165(11) 0.0124(11) -0.0009(9) 0.0018(9) 0.0015(9)
N4 0.0187(12) 0.0166(12) 0.0153(12) 0.0008(9) 0.0010(9) 0.0021(9)
N5 0.0284(15) 0.0328(15) 0.0328(15) 0.0105(12) -0.0060(12) 0.0039(12)
N6 0.0164(12) 0.0239(12) 0.0195(12) 0.0030(10) -0.0014(10) 0.0023(10)
N7 0.0185(12) 0.0211(12) 0.0217(12) 0.0031(10) 0.0010(10) -0.0019(10)
N8 0.0246(14) 0.0289(14) 0.0269(14) 0.0077(11) -0.0007(11) -0.0043(11)
C1 0.0189(15) 0.0172(13) 0.0157(13) 0.0001(11) -0.0002(11) 0.0026(11)
C2 0.0255(16) 0.0209(14) 0.0145(14) -0.0019(11) -0.0001(11) 0.0044(12)
C3 0.0226(15) 0.0175(13) 0.0161(13) -0.0020(11) -0.0007(11) 0.0040(12)
C4 0.0155(13) 0.0191(13) 0.0085(12) -0.0007(10) -0.0004(10) 0.0030(11)
C5 0.0206(15) 0.0187(14) 0.0130(14) -0.0038(10) -0.0004(11) -0.0001(11)
C6 0.0174(16) 0.0192(14) 0.0144(15) 0.0029(11) -0.0015(11) -0.0018(11)
C7 0.0146(14) 0.0195(14) 0.0122(13) -0.0011(11) 0.0002(10) -0.0006(11)
C8 0.0196(15) 0.0149(13) 0.0140(13) 0.0000(10) 0.0009(11) 0.0019(11)
C9 0.0239(16) 0.0204(14) 0.0162(14) -0.0008(11) -0.0005(12) 0.0007(12)
C10 0.0268(16) 0.0184(13) 0.0119(13) -0.0026(11) -0.0009(11) 0.0000(12)
C11 0.0182(17) 0.047(2) 0.045(2) 0.0216(17) -0.0034(15) -0.0015(15)
C12 0.0212(16) 0.0395(18) 0.0301(17) 0.0115(15) 0.0026(13) 0.0016(14)
C13 0.0169(16) 0.053(2) 0.0377(19) 0.0225(17) 0.0006(14) -0.0027(15)
C14 0.0202(15) 0.0234(14) 0.0190(14) 0.0020(11) -0.0003(12) -0.0024(12)
C15 0.0179(15) 0.0356(17) 0.0318(17) 0.0111(14) 0.0036(13) 0.0023(13)
C16 0.0182(16) 0.0351(17) 0.0330(18) 0.0106(14) 0.0008(13) 0.0054(13)
C17 0.0189(15) 0.0203(14) 0.0244(15) 0.0039(12) -0.0018(13) 0.0004(11)
C18 0.0220(16) 0.0274(15) 0.0283(16) 0.0058(13) -0.0047(13) -0.0055(13)
C19 0.0268(17) 0.0262(16) 0.0268(16) 0.0042(13) -0.0085(13) -0.0067(13)
C20 0.0294(17) 0.0279(16) 0.0219(15) 0.0055(13) -0.0043(13) -0.0035(13)

loop_
_atom_type_symbol
_atom_type_description
_atom_type_scat_dispersion_real
_atom_type_scat_dispersion_imag
_atom_type_scat_source
C C 0.0033 0.0016 'International Tables Vol C Tables 4.2.6.8 and 6.1.1.4'
H H 0.0000 0.0000 'International Tables Vol C Tables 4.2.6.8 and 6.1.1.4'
N N 0.0061 0.0033 'International Tables Vol C Tables 4.2.6.8 and 6.1.1.4'
O O 0.0106 0.0060 'International Tables Vol C Tables 4.2.6.8 and 6.1.1.4'
S S 0.1246 0.1234 'International Tables Vol C Tables 4.2.6.8 and 6.1.1.4'
Zn Zn 0.2839 1.4301 'International Tables Vol C Tables 4.2.6.8 and 6.1.1.4'

loop_
_geom_angle_atom_site_label_1
_geom_angle_atom_site_label_2
_geom_angle_atom_site_label_3
_geom_angle
_geom_angle_site_symmetry_1
_geom_angle_site_symmetry_3
N4 Zn1 N1 178.81(9) . .
N4 Zn1 O5W 88.92(8) . .
N1 Zn1 O5W 91.02(8) . .
N4 Zn1 O6W 87.53(9) . .
N1 Zn1 O6W 91.29(9) . .
O5W Zn1 O6W 95.75(8) . .
N4 Zn1 O1 89.91(8) . 5_667
N1 Zn1 O1 90.36(8) . 5_667
O5W Zn1 O1 169.39(8) . 5_667
O6W Zn1 O1 94.73(8) . 5_667
N4 Zn1 O1 89.80(8) . .
N1 Zn1 O1 91.39(8) . .
O5W Zn1 O1 93.02(7) . .
O6W Zn1 O1 170.78(8) . .
O1 Zn1 O1 76.43(7) 5_667 .
C7 S1 C4 89.58(13) . .
O3 S2 O4 111.41(12) . .
O3 S2 O2 110.27(12) . .
O4 S2 O2 109.87(12) . .
O3 S2 O1 108.58(11) . .
O4 S2 O1 108.43(11) . .
O2 S2 O1 108.19(11) . .
C17 S3 C14 90.05(14) . .
S2 O1 Zn1 131.34(11) . 5_667
S2 O1 Zn1 125.07(11) . .
Zn1 O1 Zn1 103.57(7) 5_667 .
Zn1 O5W H5W 109.5 . .
Zn1 O5W H5W1 128(2) . .
H5W O5W H5W1 99.7 . .
Zn1 O6W H6W 109.5 . .
Zn1 O6W H6W1 105(2) . .
H6W O6W H6W1 106.1 . .
H1W1 O7W H2W1 107(3) . .
C1 N1 C2 105.7(2) . .
C1 N1 Zn1 123.42(19) . .
C2 N1 Zn1 130.88(19) . .
C1 N2 C3 107.7(2) . .
C1 N2 C4 125.0(2) . .
C3 N2 C4 127.3(2) . .
C8 N3 C9 107.4(2) . .
C8 N3 C7 127.1(2) . 7_566
C9 N3 C7 125.5(2) . 7_566
C8 N4 C10 106.3(2) . .
C8 N4 Zn1 125.64(19) . .
C10 N4 Zn1 128.06(18) . .
C11 N5 C12 105.2(3) . .
C11 N6 C13 105.7(3) . .
C11 N6 C14 128.5(3) . .
C13 N6 C14 125.8(3) . .
C18 N7 C19 106.9(2) . .
C18 N7 C17 126.6(2) . .
C19 N7 C17 126.3(3) . .
C18 N8 C20 105.4(3) . .
N1 C1 N2 110.9(2) . .
N1 C1 H1 124.6 . .
N2 C1 H1 124.6 . .
C3 C2 N1 110.3(2) . .
C3 C2 H2 124.9 . .
N1 C2 H2 124.9 . .
C2 C3 N2 105.5(2) . .
C2 C3 H3 127.2 . .
N2 C3 H3 127.2 . .
C5 C4 N2 128.4(2) . .
C5 C4 S1 113.3(2) . .
N2 C4 S1 118.2(2) . .
C4 C5 C6 111.9(2) . .
C4 C5 H5 124.0 . .
C6 C5 H5 124.0 . .
C7 C6 C5 112.0(3) . .
C7 C6 H6 124.0 . .
C5 C6 H6 124.0 . .
C6 C7 N3 127.8(3) . 7_565
C6 C7 S1 113.1(2) . .
N3 C7 S1 119.0(2) 7_565 .
N4 C8 N3 110.6(2) . .
N4 C8 H8 124.7 . .
N3 C8 H8 124.7 . .
C10 C9 N3 105.8(2) . .
C10 C9 H9 127.1 . .
N3 C9 H9 127.1 . .
C9 C10 N4 109.9(2) . .
C9 C10 H10 125.1 . .
N4 C10 H10 125.1 . .
N5 C11 N6 112.7(3) . .
N5 C11 H11 123.7 . .
N6 C11 H11 123.7 . .
C13 C12 N5 109.8(3) . .
C13 C12 H12 125.1 . .
N5 C12 H12 125.1 . .
C12 C13 N6 106.7(3) . .
C12 C13 H13 126.7 . .
N6 C13 H13 126.7 . .
C15 C14 N6 126.8(3) . .
C15 C14 S3 112.4(2) . .
N6 C14 S3 120.8(2) . .
C14 C15 C16 112.2(3) . .
C14 C15 H15 123.9 . .
C16 C15 H15 123.9 . .
C17 C16 C15 112.8(3) . .
C17 C16 H16 123.6 . .
C15 C16 H16 123.6 . .
C16 C17 N7 127.4(3) . .
C16 C17 S3 112.4(2) . .
N7 C17 S3 120.1(2) . .
N8 C18 N7 111.7(3) . .
N8 C18 H18 124.2 . .
N7 C18 H18 124.2 . .
C20 C19 N7 105.8(3) . .
C20 C19 H19 127.1 . .
N7 C19 H19 127.1 . .
C19 C20 N8 110.2(3) . .
C19 C20 H20 124.9 . .
N8 C20 H20 124.9 . .

loop_
_geom_bond_atom_site_label_1
_geom_bond_atom_site_label_2
_geom_bond_distance
_geom_bond_site_symmetry_2
Zn1 N4 2.080(2) .
Zn1 N1 2.082(2) .
Zn1 O5W 2.0928(19) .
Zn1 O6W 2.106(2) .
Zn1 O1 2.1872(19) 5_667
Zn1 O1 2.2500(19) .
S1 C7 1.731(3) .
S1 C4 1.734(3) .
S2 O3 1.461(2) .
S2 O4 1.464(2) .
S2 O2 1.471(2) .
S2 O1 1.5084(19) .
S3 C17 1.730(3) .
S3 C14 1.736(3) .
O1 Zn1 2.1872(19) 5_667
O5W H5W 0.8400 .
O5W H5W1 0.856(18) .
O6W H6W 0.8400 .
O6W H6W1 0.813(18) .
O7W H1W1 0.911(18) .
O7W H2W1 0.900(19) .
N1 C1 1.316(4) .
N1 C2 1.380(4) .
N2 C1 1.355(4) .
N2 C3 1.374(3) .
N2 C4 1.416(3) .
N3 C8 1.354(4) .
N3 C9 1.389(4) .
N3 C7 1.411(3) 7_566
N4 C8 1.324(4) .
N4 C10 1.379(4) .
N5 C11 1.300(4) .
N5 C12 1.363(4) .
N6 C11 1.349(4) .
N6 C13 1.364(4) .
N6 C14 1.404(4) .
N7 C18 1.357(4) .
N7 C19 1.380(4) .
N7 C17 1.412(4) .
N8 C18 1.313(4) .
N8 C20 1.383(4) .
C1 H1 0.9500 .
C2 C3 1.354(4) .
C2 H2 0.9500 .
C3 H3 0.9500 .
C4 C5 1.342(4) .
C5 C6 1.433(4) .
C5 H5 0.9500 .
C6 C7 1.348(4) .
C6 H6 0.9500 .
C7 N3 1.411(3) 7_565
C8 H8 0.9500 .
C9 C10 1.353(4) .
C9 H9 0.9500 .
C10 H10 0.9500 .
C11 H11 0.9500 .
C12 C13 1.352(5) .
C12 H12 0.9500 .
C13 H13 0.9500 .
C14 C15 1.346(4) .
C15 C16 1.421(4) .
C15 H15 0.9500 .
C16 C17 1.343(4) .
C16 H16 0.9500 .
C18 H18 0.9500 .
C19 C20 1.356(4) .
C19 H19 0.9500 .
C20 H20 0.9500 .

loop_
_geom_torsion_atom_site_label_1
_geom_torsion_atom_site_label_2
_geom_torsion_atom_site_label_3
_geom_torsion_atom_site_label_4
_geom_torsion
_geom_torsion_site_symmetry_1
_geom_torsion_site_symmetry_4
O3 S2 O1 Zn1 22.15(18) . 5_667
O4 S2 O1 Zn1 143.35(14) . 5_667
O2 S2 O1 Zn1 -97.52(15) . 5_667
O3 S2 O1 Zn1 -159.52(12) . .
O4 S2 O1 Zn1 -38.33(16) . .
O2 S2 O1 Zn1 80.80(15) . .
N4 Zn1 O1 S2 -88.75(13) . .
N1 Zn1 O1 S2 91.26(14) . .
O5W Zn1 O1 S2 0.16(13) . .
O6W Zn1 O1 S2 -161.9(4) . .
O1 Zn1 O1 S2 -178.71(18) 5_667 .
N4 Zn1 O1 Zn1 89.96(9) . 5_667
N1 Zn1 O1 Zn1 -90.03(9) . 5_667
O5W Zn1 O1 Zn1 178.87(8) . 5_667
O6W Zn1 O1 Zn1 16.8(5) . 5_667
O1 Zn1 O1 Zn1 0.0 5_667 5_667
N4 Zn1 N1 C1 -80(5) . .
O5W Zn1 N1 C1 -166.9(2) . .
O6W Zn1 N1 C1 -71.1(2) . .
O1 Zn1 N1 C1 23.6(2) 5_667 .
O1 Zn1 N1 C1 100.1(2) . .
N4 Zn1 N1 C2 98(4) . .
O5W Zn1 N1 C2 10.2(3) . .
O6W Zn1 N1 C2 106.0(3) . .
O1 Zn1 N1 C2 -159.3(3) 5_667 .
O1 Zn1 N1 C2 -82.9(3) . .
N1 Zn1 N4 C8 -101(4) . .
O5W Zn1 N4 C8 -13.6(2) . .
O6W Zn1 N4 C8 -109.4(2) . .
O1 Zn1 N4 C8 155.9(2) 5_667 .
O1 Zn1 N4 C8 79.4(2) . .
N1 Zn1 N4 C10 79(5) . .
O5W Zn1 N4 C10 166.4(2) . .
O6W Zn1 N4 C10 70.6(2) . .
O1 Zn1 N4 C10 -24.1(2) 5_667 .
O1 Zn1 N4 C10 -100.6(2) . .
C2 N1 C1 N2 0.2(3) . .
Zn1 N1 C1 N2 177.87(17) . .
C3 N2 C1 N1 0.3(3) . .
C4 N2 C1 N1 -178.8(2) . .
C1 N1 C2 C3 -0.6(3) . .
Zn1 N1 C2 C3 -178.0(2) . .
N1 C2 C3 N2 0.7(3) . .
C1 N2 C3 C2 -0.6(3) . .
C4 N2 C3 C2 178.5(3) . .
C1 N2 C4 C5 -165.5(3) . .
C3 N2 C4 C5 15.6(5) . .
C1 N2 C4 S1 14.2(4) . .
C3 N2 C4 S1 -164.8(2) . .
C7 S1 C4 C5 -0.3(2) . .
C7 S1 C4 N2 -180.0(2) . .
N2 C4 C5 C6 179.9(3) . .
S1 C4 C5 C6 0.2(3) . .
C4 C5 C6 C7 0.1(3) . .
C5 C6 C7 N3 -176.8(2) . 7_565
C5 C6 C7 S1 -0.3(3) . .
C4 S1 C7 C6 0.3(2) . .
C4 S1 C7 N3 177.2(2) . 7_565
C10 N4 C8 N3 -0.5(3) . .
Zn1 N4 C8 N3 179.47(17) . .
C9 N3 C8 N4 1.1(3) . .
C7 N3 C8 N4 -179.4(2) 7_566 .
C8 N3 C9 C10 -1.2(3) . .
C7 N3 C9 C10 179.3(3) 7_566 .
N3 C9 C10 N4 0.9(3) . .
C8 N4 C10 C9 -0.3(3) . .
Zn1 N4 C10 C9 179.7(2) . .
C12 N5 C11 N6 -0.2(4) . .
C13 N6 C11 N5 0.1(4) . .
C14 N6 C11 N5 177.9(3) . .
C11 N5 C12 C13 0.2(4) . .
N5 C12 C13 N6 -0.1(4) . .
C11 N6 C13 C12 0.0(4) . .
C14 N6 C13 C12 -177.9(3) . .
C11 N6 C14 C15 -159.4(4) . .
C13 N6 C14 C15 18.0(5) . .
C11 N6 C14 S3 21.6(4) . .
C13 N6 C14 S3 -161.1(3) . .
C17 S3 C14 C15 1.7(3) . .
C17 S3 C14 N6 -179.2(2) . .
N6 C14 C15 C16 179.8(3) . .
S3 C14 C15 C16 -1.1(4) . .
C14 C15 C16 C17 -0.4(4) . .
C15 C16 C17 N7 -180.0(3) . .
C15 C16 C17 S3 1.6(4) . .
C18 N7 C17 C16 139.1(4) . .
C19 N7 C17 C16 -34.6(5) . .
C18 N7 C17 S3 -42.7(4) . .
C19 N7 C17 S3 143.7(3) . .
C14 S3 C17 C16 -1.9(3) . .
C14 S3 C17 N7 179.6(2) . .
C20 N8 C18 N7 0.7(4) . .
C19 N7 C18 N8 -1.0(4) . .
C17 N7 C18 N8 -175.7(3) . .
C18 N7 C19 C20 0.9(3) . .
C17 N7 C19 C20 175.6(3) . .
N7 C19 C20 N8 -0.5(4) . .
C18 N8 C20 C19 -0.1(4) . .
